data_7101450
loop_
_publ_author_name
'Cameron Jones'
'Shaun P. Green'
'Peter Junk'
'Kai-Alexander Lippert'
'Andreas Stasch'

_publ_section_title
;
Synthetic, Structural and Theoretical Studies of
Amidinate and Guanidinate Stabilised Germanium(I) Dimers
;
_journal_issue 38
_journal_name_full 'Chemical Communications'
_journal_paper_doi 10.1039/b610645e
_journal_year 2006
_chemical_formula_sum 'C62 H96 Ge2 N6'
_chemical_formula_weight 1070.63
_chemical_name_systematic
;
?
;
_space_group_IT_number 14
_symmetry_cell_setting monoclinic
_symmetry_space_group_name_Hall '-P 2yn'
_symmetry_space_group_name_H-M 'P 1 21/n 1'
_atom_sites_solution_hydrogens geom
_atom_sites_solution_primary direct
_atom_sites_solution_secondary difmap
_audit_creation_method SHELXL-97
_cell_angle_alpha 90.00
_cell_angle_beta 103.72(3)
_cell_angle_gamma 90.00
_cell_formula_units_Z 2
_cell_length_a 11.818(2)
_cell_length_b 14.892(3)
_cell_length_c 17.589(4)
_cell_measurement_temperature 150(2)
_cell_volume 3007.3(10)
_computing_structure_refinement 'SHELXL-97 (Sheldrick, 1997)'
_computing_structure_solution 'SHELXS-97 (Sheldrick, 1990)'
_diffrn_ambient_temperature 150(2)
_diffrn_measured_fraction_theta_full 0.997
_diffrn_measured_fraction_theta_max 0.997
_diffrn_measurement_device_type 'Nonius Kappa CCD'
_diffrn_radiation_monochromator graphite
_diffrn_radiation_source 'fine-focus sealed tube'
_diffrn_radiation_type MoK\a
_diffrn_radiation_wavelength 0.71073
_diffrn_reflns_av_R_equivalents 0.0960
_diffrn_reflns_av_sigmaI/netI 0.1409
_diffrn_reflns_limit_h_max 14
_diffrn_reflns_limit_h_min -14
_diffrn_reflns_limit_k_max 17
_diffrn_reflns_limit_k_min -18
_diffrn_reflns_limit_l_max 21
_diffrn_reflns_limit_l_min -21
_diffrn_reflns_number 10393
_diffrn_reflns_theta_full 25.50
_diffrn_reflns_theta_max 25.50
_diffrn_reflns_theta_min 2.95
_exptl_absorpt_coefficient_mu 1.041
_exptl_absorpt_correction_T_max 0.951
_exptl_absorpt_correction_T_min 0.857
_exptl_absorpt_correction_type multi-scan
_exptl_absorpt_process_details 'Sortav (Blessing, 1995)'
_exptl_crystal_colour lime-green
_exptl_crystal_density_diffrn 1.182
_exptl_crystal_density_method 'not measured'
_exptl_crystal_description block
_exptl_crystal_F_000 1148
_exptl_crystal_size_max 0.07
_exptl_crystal_size_mid 0.05
_exptl_crystal_size_min 0.05
_refine_diff_density_max 0.727
_refine_diff_density_min -0.563
_refine_diff_density_rms 0.090
_refine_ls_extinction_method none
_refine_ls_goodness_of_fit_ref 1.025
_refine_ls_hydrogen_treatment constr
_refine_ls_matrix_type full
_refine_ls_number_parameters 328
_refine_ls_number_reflns 5573
_refine_ls_number_restraints 0
_refine_ls_restrained_S_all 1.025
_refine_ls_R_factor_all 0.1337
_refine_ls_R_factor_gt 0.0761
_refine_ls_shift/su_max 0.001
_refine_ls_shift/su_mean 0.000
_refine_ls_structure_factor_coef Fsqd
_refine_ls_weighting_details 'calc w=1/[\s^2^(Fo^2^)+(0.0181P)^2^+6.4333P] where P=(Fo^2^+2Fc^2^)/3'
_refine_ls_weighting_scheme calc
_refine_ls_wR_factor_gt 0.1116
_refine_ls_wR_factor_ref 0.1267
_reflns_number_gt 3594
_reflns_number_total 5573
_reflns_threshold_expression >2sigma(I)
_cod_data_source_file b610645e.txt
_cod_original_sg_symbol_H-M P2(1)/n
_cod_database_code 7101450

loop_
_symmetry_equiv_pos_as_xyz
'x, y, z'
'-x+1/2, y+1/2, -z+1/2'
'-x, -y, -z'
'x-1/2, -y-1/2, z-1/2'

loop_
_atom_site_label
_atom_site_type_symbol
_atom_site_fract_x
_atom_site_fract_y
_atom_site_fract_z
_atom_site_U_iso_or_equiv
_atom_site_adp_type
_atom_site_occupancy
_atom_site_symmetry_multiplicity
_atom_site_calc_flag
_atom_site_refinement_flags
Ge1 Ge 0.55446(4) 0.98878(3) 0.07513(3) 0.02233(16) Uani 1 1 d .
N1 N 0.5911(3) 0.8548(2) 0.0658(2) 0.0193(9) Uani 1 1 d .
N2 N 0.4424(3) 0.9003(2) 0.1075(2) 0.0183(9) Uani 1 1 d .
N3 N 0.4804(3) 0.7393(2) 0.1119(2) 0.0209(9) Uani 1 1 d .
C1 C 0.5020(4) 0.8271(3) 0.0965(2) 0.0177(10) Uani 1 1 d .
C2 C 0.7010(4) 0.8103(3) 0.0754(3) 0.0200(11) Uani 1 1 d .
C3 C 0.7772(4) 0.7991(3) 0.1505(3) 0.0243(11) Uani 1 1 d .
C4 C 0.8865(4) 0.7615(3) 0.1556(3) 0.0332(13) Uani 1 1 d .
H4 H 0.9389 0.7553 0.2054 0.040 Uiso 1 1 calc R
C5 C 0.9200(4) 0.7331(3) 0.0895(3) 0.0319(13) Uani 1 1 d .
H5 H 0.9950 0.7075 0.0941 0.038 Uiso 1 1 calc R
C6 C 0.8452(4) 0.7418(3) 0.0172(3) 0.0261(12) Uani 1 1 d .
H6 H 0.8685 0.7207 -0.0277 0.031 Uiso 1 1 calc R
C7 C 0.7362(4) 0.7808(3) 0.0085(3) 0.0212(11) Uani 1 1 d .
C8 C 0.7461(4) 0.8287(3) 0.2255(3) 0.0297(12) Uani 1 1 d .
H8 H 0.6593 0.8329 0.2149 0.036 Uiso 1 1 calc R
C9 C 0.7869(5) 0.7606(4) 0.2928(3) 0.0460(15) Uani 1 1 d .
H9A H 0.7667 0.6996 0.2732 0.069 Uiso 1 1 calc R
H9B H 0.7485 0.7738 0.3351 0.069 Uiso 1 1 calc R
H9C H 0.8715 0.7652 0.3126 0.069 Uiso 1 1 calc R
C10 C 0.7962(5) 0.9216(4) 0.2529(3) 0.0443(15) Uani 1 1 d .
H10A H 0.8814 0.9195 0.2637 0.067 Uiso 1 1 calc R
H10B H 0.7724 0.9387 0.3006 0.067 Uiso 1 1 calc R
H10C H 0.7668 0.9660 0.2118 0.067 Uiso 1 1 calc R
C11 C 0.6616(5) 0.7904(3) -0.0743(3) 0.0361(14) Uani 1 1 d .
H11 H 0.5866 0.8197 -0.0716 0.043 Uiso 1 1 calc R
C12 C 0.7227(6) 0.8503(4) -0.1235(3) 0.0530(18) Uani 1 1 d .
H12A H 0.7409 0.9085 -0.0977 0.079 Uiso 1 1 calc R
H12B H 0.6712 0.8591 -0.1755 0.079 Uiso 1 1 calc R
H12C H 0.7949 0.8213 -0.1287 0.079 Uiso 1 1 calc R
C13 C 0.6340(4) 0.6994(4) -0.1147(3) 0.0461(16) Uani 1 1 d .
H13A H 0.7069 0.6687 -0.1161 0.069 Uiso 1 1 calc R
H13B H 0.5877 0.7085 -0.1683 0.069 Uiso 1 1 calc R
H13C H 0.5898 0.6627 -0.0856 0.069 Uiso 1 1 calc R
C14 C 0.3368(4) 0.9086(3) 0.1334(3) 0.0195(11) Uani 1 1 d .
C15 C 0.3458(4) 0.9314(3) 0.2127(3) 0.0239(11) Uani 1 1 d .
C16 C 0.2433(5) 0.9447(3) 0.2371(3) 0.0288(12) Uani 1 1 d .
H16 H 0.2476 0.9604 0.2900 0.035 Uiso 1 1 calc R
C17 C 0.1358(5) 0.9354(3) 0.1861(3) 0.0325(13) Uani 1 1 d .
H17 H 0.0669 0.9443 0.2041 0.039 Uiso 1 1 calc R
C18 C 0.1281(4) 0.9133(3) 0.1096(3) 0.0265(12) Uani 1 1 d .
H18 H 0.0534 0.9064 0.0752 0.032 Uiso 1 1 calc R
C19 C 0.2275(4) 0.9006(3) 0.0807(3) 0.0212(11) Uani 1 1 d .
C20 C 0.4627(4) 0.9406(3) 0.2705(3) 0.0291(12) Uani 1 1 d .
H20 H 0.5224 0.9124 0.2462 0.035 Uiso 1 1 calc R
C21 C 0.4975(5) 1.0389(3) 0.2873(3) 0.0426(15) Uani 1 1 d .
H21A H 0.5047 1.0682 0.2388 0.064 Uiso 1 1 calc R
H21B H 0.5723 1.0419 0.3259 0.064 Uiso 1 1 calc R
H21C H 0.4377 1.0696 0.3078 0.064 Uiso 1 1 calc R
C22 C 0.4675(5) 0.8916(4) 0.3480(3) 0.0478(16) Uani 1 1 d .
H22A H 0.4167 0.9223 0.3764 0.072 Uiso 1 1 calc R
H22B H 0.5477 0.8918 0.3798 0.072 Uiso 1 1 calc R
H22C H 0.4411 0.8296 0.3372 0.072 Uiso 1 1 calc R
C23 C 0.2138(4) 0.8823(3) -0.0059(3) 0.0257(12) Uani 1 1 d .
H23 H 0.2920 0.8666 -0.0147 0.031 Uiso 1 1 calc R
C24 C 0.1704(5) 0.9676(4) -0.0526(3) 0.0407(14) Uani 1 1 d .
H24A H 0.1687 0.9578 -0.1079 0.061 Uiso 1 1 calc R
H24B H 0.2229 1.0176 -0.0325 0.061 Uiso 1 1 calc R
H24C H 0.0917 0.9819 -0.0471 0.061 Uiso 1 1 calc R
C25 C 0.1301(5) 0.8055(4) -0.0367(3) 0.0396(14) Uani 1 1 d .
H25A H 0.1573 0.7507 -0.0072 0.059 Uiso 1 1 calc R
H25B H 0.1272 0.7956 -0.0922 0.059 Uiso 1 1 calc R
H25C H 0.0522 0.8208 -0.0305 0.059 Uiso 1 1 calc R
C26 C 0.5036(4) 0.6718(3) 0.0555(3) 0.0301(12) Uani 1 1 d .
H26 H 0.5328 0.7067 0.0155 0.036 Uiso 1 1 calc R
C27 C 0.6003(5) 0.6043(4) 0.0897(4) 0.0569(18) Uani 1 1 d .
H27A H 0.6639 0.6353 0.1262 0.085 Uiso 1 1 calc R
H27B H 0.6297 0.5776 0.0473 0.085 Uiso 1 1 calc R
H27C H 0.5690 0.5570 0.1176 0.085 Uiso 1 1 calc R
C28 C 0.3945(5) 0.6245(4) 0.0106(4) 0.0606(19) Uani 1 1 d .
H28A H 0.3682 0.5819 0.0453 0.091 Uiso 1 1 calc R
H28B H 0.4116 0.5921 -0.0339 0.091 Uiso 1 1 calc R
H28C H 0.3332 0.6689 -0.0085 0.091 Uiso 1 1 calc R
C29 C 0.4258(4) 0.7170(3) 0.1770(3) 0.0265(12) Uani 1 1 d .
H29 H 0.4299 0.7729 0.2090 0.032 Uiso 1 1 calc R
C30 C 0.4943(5) 0.6454(4) 0.2319(3) 0.0441(15) Uani 1 1 d .
H30A H 0.4814 0.5865 0.2065 0.066 Uiso 1 1 calc R
H30B H 0.4677 0.6441 0.2806 0.066 Uiso 1 1 calc R
H30C H 0.5776 0.6598 0.2437 0.066 Uiso 1 1 calc R
C31 C 0.2979(4) 0.6895(4) 0.1553(3) 0.0387(14) Uani 1 1 d .
H31A H 0.2545 0.7302 0.1150 0.058 Uiso 1 1 calc R
H31B H 0.2659 0.6928 0.2018 0.058 Uiso 1 1 calc R
H31C H 0.2911 0.6279 0.1352 0.058 Uiso 1 1 calc R

loop_
_atom_site_aniso_label
_atom_site_aniso_U_11
_atom_site_aniso_U_22
_atom_site_aniso_U_33
_atom_site_aniso_U_23
_atom_site_aniso_U_13
_atom_site_aniso_U_12
Ge1 0.0240(3) 0.0170(3) 0.0286(3) -0.0006(3) 0.0114(2) 0.0004(3)
N1 0.022(2) 0.013(2) 0.025(2) -0.0013(17) 0.0105(18) 0.0065(17)
N2 0.022(2) 0.015(2) 0.020(2) 0.0027(17) 0.0104(18) -0.0009(17)
N3 0.027(2) 0.016(2) 0.022(2) -0.0015(18) 0.0097(18) -0.0001(18)
C1 0.021(3) 0.020(3) 0.014(2) -0.003(2) 0.007(2) -0.004(2)
C2 0.021(3) 0.015(2) 0.026(3) 0.001(2) 0.009(2) 0.002(2)
C3 0.021(3) 0.028(3) 0.025(3) 0.002(2) 0.007(2) -0.005(2)
C4 0.023(3) 0.044(3) 0.031(3) 0.010(3) 0.002(2) 0.003(3)
C5 0.021(3) 0.037(3) 0.040(3) 0.004(3) 0.011(3) 0.012(2)
C6 0.030(3) 0.027(3) 0.025(3) 0.006(2) 0.014(2) 0.007(2)
C7 0.023(3) 0.018(3) 0.023(3) 0.002(2) 0.006(2) 0.002(2)
C8 0.018(3) 0.050(3) 0.022(3) -0.005(3) 0.007(2) -0.005(2)
C9 0.049(4) 0.061(4) 0.029(3) 0.009(3) 0.012(3) -0.014(3)
C10 0.055(4) 0.052(4) 0.026(3) -0.009(3) 0.010(3) -0.003(3)
C11 0.039(3) 0.046(3) 0.024(3) 0.000(3) 0.009(3) 0.024(3)
C12 0.096(5) 0.040(4) 0.026(3) 0.016(3) 0.021(3) 0.026(4)
C13 0.032(3) 0.077(5) 0.030(3) -0.020(3) 0.009(3) 0.001(3)
C14 0.027(3) 0.012(2) 0.022(3) 0.001(2) 0.011(2) 0.002(2)
C15 0.028(3) 0.017(3) 0.029(3) 0.003(2) 0.012(2) 0.003(2)
C16 0.043(3) 0.024(3) 0.025(3) 0.001(2) 0.020(3) 0.003(2)
C17 0.033(3) 0.030(3) 0.041(3) 0.002(3) 0.024(3) 0.007(3)
C18 0.021(3) 0.027(3) 0.033(3) 0.000(2) 0.010(2) 0.001(2)
C19 0.022(3) 0.017(3) 0.027(3) 0.005(2) 0.009(2) 0.003(2)
C20 0.034(3) 0.034(3) 0.023(3) -0.001(2) 0.013(2) 0.005(3)
C21 0.044(4) 0.037(3) 0.043(3) -0.005(3) 0.003(3) 0.002(3)
C22 0.052(4) 0.054(4) 0.036(3) 0.005(3) 0.006(3) -0.004(3)
C23 0.020(3) 0.031(3) 0.029(3) -0.001(2) 0.011(2) 0.003(2)
C24 0.040(3) 0.048(4) 0.037(3) 0.016(3) 0.016(3) 0.007(3)
C25 0.048(4) 0.047(4) 0.026(3) 0.000(3) 0.012(3) -0.005(3)
C26 0.040(3) 0.019(3) 0.032(3) -0.007(2) 0.011(3) -0.004(2)
C27 0.079(5) 0.029(3) 0.068(4) -0.004(3) 0.028(4) 0.025(3)
C28 0.066(5) 0.058(4) 0.062(4) -0.039(4) 0.023(4) -0.019(4)
C29 0.033(3) 0.024(3) 0.024(3) 0.000(2) 0.010(2) -0.005(2)
C30 0.043(4) 0.049(4) 0.040(3) 0.016(3) 0.009(3) 0.001(3)
C31 0.033(3) 0.045(3) 0.040(3) 0.008(3) 0.013(3) -0.008(3)

loop_
_atom_type_symbol
_atom_type_description
_atom_type_scat_dispersion_real
_atom_type_scat_dispersion_imag
_atom_type_scat_source
C C 0.0033 0.0016 'International Tables Vol C Tables 4.2.6.8 and 6.1.1.4'
H H 0.0000 0.0000 'International Tables Vol C Tables 4.2.6.8 and 6.1.1.4'
N N 0.0061 0.0033 'International Tables Vol C Tables 4.2.6.8 and 6.1.1.4'
Ge Ge 0.1547 1.8001 'International Tables Vol C Tables 4.2.6.8 and 6.1.1.4'

loop_
_geom_angle_atom_site_label_1
_geom_angle_atom_site_label_2
_geom_angle_atom_site_label_3
_geom_angle
_geom_angle_site_symmetry_3
N2 Ge1 N1 63.84(14) .
N2 Ge1 Ge1 99.47(10) 3_675
N1 Ge1 Ge1 95.97(10) 3_675
C1 N1 C2 125.5(4) .
C1 N1 Ge1 93.8(2) .
C2 N1 Ge1 130.0(3) .
C1 N2 C14 130.2(4) .
C1 N2 Ge1 95.0(3) .
C14 N2 Ge1 134.8(3) .
C1 N3 C29 120.2(4) .
C1 N3 C26 116.2(4) .
C29 N3 C26 123.3(4) .
N2 C1 N1 107.1(4) .
N2 C1 N3 128.3(4) .
N1 C1 N3 124.5(4) .
C7 C2 C3 119.6(4) .
C7 C2 N1 119.0(4) .
C3 C2 N1 121.4(4) .
C4 C3 C2 118.8(4) .
C4 C3 C8 118.3(4) .
C2 C3 C8 123.0(4) .
C5 C4 C3 121.1(4) .
C6 C5 C4 120.1(4) .
C5 C6 C7 121.3(4) .
C6 C7 C2 119.2(4) .
C6 C7 C11 117.2(4) .
C2 C7 C11 123.6(4) .
C3 C8 C10 112.3(4) .
C3 C8 C9 112.3(4) .
C10 C8 C9 108.9(4) .
C7 C11 C13 111.9(4) .
C7 C11 C12 110.6(4) .
C13 C11 C12 109.2(4) .
C19 C14 C15 120.9(4) .
C19 C14 N2 121.2(4) .
C15 C14 N2 117.8(4) .
C16 C15 C14 118.1(4) .
C16 C15 C20 120.2(4) .
C14 C15 C20 121.8(4) .
C17 C16 C15 121.4(4) .
C18 C17 C16 120.1(5) .
C17 C18 C19 121.6(5) .
C18 C19 C14 118.0(4) .
C18 C19 C23 119.4(4) .
C14 C19 C23 122.6(4) .
C15 C20 C21 112.1(4) .
C15 C20 C22 112.9(4) .
C21 C20 C22 109.4(4) .
C19 C23 C25 113.4(4) .
C19 C23 C24 109.3(4) .
C25 C23 C24 108.9(4) .
N3 C26 C28 113.2(4) .
N3 C26 C27 114.9(4) .
C28 C26 C27 111.3(5) .
N3 C29 C31 117.0(4) .
N3 C29 C30 112.4(4) .
C31 C29 C30 108.3(4) .

loop_
_geom_bond_atom_site_label_1
_geom_bond_atom_site_label_2
_geom_bond_distance
_geom_bond_site_symmetry_2
Ge1 N2 2.043(3) .
Ge1 N1 2.056(3) .
Ge1 Ge1 2.6721(13) 3_675
N1 C1 1.357(5) .
N1 C2 1.433(5) .
N2 C1 1.337(5) .
N2 C14 1.432(5) .
N3 C1 1.371(5) .
N3 C29 1.480(5) .
N3 C26 1.483(6) .
C2 C7 1.408(6) .
C2 C3 1.419(6) .
C3 C4 1.391(6) .
C3 C8 1.518(6) .
C4 C5 1.381(7) .
C5 C6 1.371(6) .
C6 C7 1.388(6) .
C7 C11 1.520(6) .
C8 C10 1.537(7) .
C8 C9 1.546(7) .
C11 C13 1.529(7) .
C11 C12 1.536(7) .
C14 C19 1.405(6) .
C14 C15 1.415(6) .
C15 C16 1.391(6) .
C15 C20 1.515(7) .
C16 C17 1.378(7) .
C17 C18 1.367(7) .
C18 C19 1.399(6) .
C19 C23 1.518(6) .
C20 C21 1.531(7) .
C20 C22 1.534(7) .
C23 C25 1.525(7) .
C23 C24 1.533(6) .
C26 C28 1.516(7) .
C26 C27 1.533(7) .
C29 C31 1.525(6) .
C29 C30 1.535(7) .
